data_2013600
loop_
_publ_author_name
'Atria, Ana Mar\'ia'
'Mu\~noz, Juan Carlos'
'Soto, Andr\'es'
'Garland, Mar\'ia Teresa'
'Baggio, Ricardo'

_publ_section_title
;
 Three yttrium crotonate complexes with diimines
;
_journal_issue 10
_journal_name_full 'Acta Crystallographica Section C'
_journal_page_first m416
_journal_page_last m420
_journal_paper_doi 10.1107/S0108270103019073
_journal_volume 59
_journal_year 2003
_chemical_formula_iupac '[Y2 (C4 H5 O2)6 (C13 H10 N2)2] , 2H2 O'
_chemical_formula_moiety 'C50 H50 N4 O12 Y2 , 2H2 O'
_chemical_formula_sum 'C50 H54 N4 O14 Y2'
_chemical_formula_weight 1112.79
_chemical_name_systematic
;
tetrakis(\m-crotonato-1:2\k^2^O:O')bis[(crotonato-\k^2^O,O')(4-methyl-1,10-
phenanthroline-\k^2^N,N')yttrium(III)] dihydrate
;
_space_group_IT_number 2
_symmetry_cell_setting triclinic
_symmetry_space_group_name_Hall '-P 1'
_symmetry_space_group_name_H-M 'P -1'
_atom_sites_solution_hydrogens geom
_atom_sites_solution_primary direct
_atom_sites_solution_secondary difmap
_audit_creation_method SHELXL97
_cell_angle_alpha 77.832(2)
_cell_angle_beta 72.329(2)
_cell_angle_gamma 77.810(2)
_cell_formula_units_Z 1
_cell_length_a 10.6924(14)
_cell_length_b 10.9060(15)
_cell_length_c 11.8528(16)
_cell_measurement_reflns_used 102
_cell_measurement_temperature 293(2)
_cell_measurement_theta_max 22.87
_cell_measurement_theta_min 3.78
_cell_volume 1271.2(3)
_computing_cell_refinement SMART-NT
_computing_data_collection 'SMART-NT (Bruker, 2001)'
_computing_data_reduction 'SAINT-NT (Bruker, 2000)'
_computing_molecular_graphics 'XP in SHELXTL/PC (Sheldrick, 1994)'
_computing_publication_material SHELXL97
_computing_structure_refinement 'SHELXL97 (Sheldrick, 1997)'
_computing_structure_solution 'SHELXS97 (Sheldrick, 1997)'
_diffrn_ambient_temperature 293(2)
_diffrn_measured_fraction_theta_full 0.980
_diffrn_measured_fraction_theta_max 0.868
_diffrn_measurement_device_type 'Bruker SMART CCD area-detector'
_diffrn_measurement_method '\f and \w'
_diffrn_radiation_monochromator graphite
_diffrn_radiation_source 'fine-focus sealed tube'
_diffrn_radiation_type MoK\a
_diffrn_radiation_wavelength 0.71073
_diffrn_reflns_av_R_equivalents 0.030
_diffrn_reflns_av_sigmaI/netI 0.214
_diffrn_reflns_limit_h_max 9
_diffrn_reflns_limit_h_min -13
_diffrn_reflns_limit_k_max 11
_diffrn_reflns_limit_k_min -13
_diffrn_reflns_limit_l_max 14
_diffrn_reflns_limit_l_min -15
_diffrn_reflns_number 7557
_diffrn_reflns_theta_full 25.00
_diffrn_reflns_theta_max 28.00
_diffrn_reflns_theta_min 1.83
_diffrn_standards_decay_% <2
_diffrn_standards_number 0
_exptl_absorpt_coefficient_mu 2.340
_exptl_absorpt_correction_T_max 0.72
_exptl_absorpt_correction_T_min 0.61
_exptl_absorpt_correction_type multi-scan
_exptl_absorpt_process_details '(SADABS in SAINT-NT; Bruker, 2000)'
_exptl_crystal_colour colourless
_exptl_crystal_density_diffrn 1.454
_exptl_crystal_density_meas ?
_exptl_crystal_density_method 'not measured'
_exptl_crystal_description prism
_exptl_crystal_F_000 572
_exptl_crystal_size_max 0.22
_exptl_crystal_size_mid 0.20
_exptl_crystal_size_min 0.14
_refine_diff_density_max 0.34
_refine_diff_density_min -0.24
_refine_ls_extinction_method none
_refine_ls_goodness_of_fit_ref 0.830
_refine_ls_hydrogen_treatment constr
_refine_ls_matrix_type full
_refine_ls_number_parameters 329
_refine_ls_number_reflns 5329
_refine_ls_number_restraints 4
_refine_ls_restrained_S_all 0.836
_refine_ls_R_factor_all 0.132
_refine_ls_R_factor_gt 0.047
_refine_ls_shift/su_max 0.008
_refine_ls_shift/su_mean 0.001
_refine_ls_structure_factor_coef Fsqd
_refine_ls_weighting_details 'calc w = 1/[\s^2^(Fo^2^)+(0.026P)^2^] where P=(Fo^2^+2Fc^2^)/3'
_refine_ls_weighting_scheme calc
_refine_ls_wR_factor_gt 0.077
_refine_ls_wR_factor_ref 0.084
_reflns_number_gt 2011
_reflns_number_total 5329
_reflns_threshold_expression I>2\s(I)
_cod_data_source_file ga1033.cif
_cod_data_source_block II
_cod_depositor_comments
;
The following automatic conversions were performed:

'_exptl_absorpt_correction_type' value 'multi scan' changed to
'multi-scan' according to
/home/saulius/struct/CIF-dictionaries/cif_core.dic dictionary named
'cif_core.dic' version 2.4.1 from 2010-06-29.

Automatic conversion script
Id: cif_fix_values 1715 2011-07-08 13:25:40Z adriana 

The following automatic conversions were performed:

'_exptl_crystal_density_meas' value 'not measured' was changed to '?'
- the value is perceived as not measured.

Automatic conversion script
Id: cif_fix_values 3008 2015-01-20 13:52:24Z robertas 
;
_cod_original_sg_symbol_H-M P-1
_cod_database_code 2013600
_cod_database_fobs_code 2013600

loop_
_symmetry_equiv_pos_as_xyz
'x, y, z'
'-x, -y, -z'

loop_
_atom_site_label
_atom_site_fract_x
_atom_site_fract_y
_atom_site_fract_z
_atom_site_U_iso_or_equiv
_atom_site_adp_type
_atom_site_calc_flag
_atom_site_refinement_flags
_atom_site_occupancy
_atom_site_disorder_assembly
_atom_site_disorder_group
_atom_site_type_symbol
Y 0.49920(5) 0.63572(4) 0.36343(4) 0.05767(18) Uani d . 1 . . Y
C1A 0.3100(6) 0.6578(6) 0.2374(6) 0.080(2) Uani d . 1 . . C
C2A 0.2090(6) 0.6500(6) 0.1739(6) 0.107(2) Uani d . 1 . . C
H2A 0.2354 0.6014 0.1125 0.129 Uiso calc R 1 . . H
C3A 0.1003(6) 0.7019(6) 0.1987(5) 0.121(2) Uani d . 1 . . C
H3A 0.0762 0.7550 0.2563 0.145 Uiso calc R 1 . . H
C4A -0.0095(5) 0.6875(6) 0.1400(5) 0.165(3) Uani d . 1 . . C
H4A1 0.0271 0.6268 0.0858 0.247 Uiso calc R 1 . . H
H4A2 -0.0383 0.7682 0.0968 0.247 Uiso calc R 1 . . H
H4A3 -0.0839 0.6589 0.2017 0.247 Uiso calc R 1 . . H
O1A 0.4182(4) 0.5865(3) 0.2086(3) 0.0849(12) Uani d . 1 . . O
O2A 0.2916(3) 0.7285(3) 0.3146(3) 0.0835(11) Uani d . 1 . . O
C1B 0.3262(5) 0.6581(5) 0.6479(5) 0.0632(14) Uani d . 1 . . C
C2B 0.2369(5) 0.7425(5) 0.7330(5) 0.0870(18) Uani d . 1 . . C
H2B 0.2047 0.7041 0.8117 0.104 Uiso calc R 1 . . H
C3B 0.2006(5) 0.8588(5) 0.7103(5) 0.1002(19) Uani d . 1 . . C
H3B 0.2284 0.8964 0.6307 0.120 Uiso calc R 1 . . H
C4B 0.1142(5) 0.9474(6) 0.8004(5) 0.157(3) Uani d . 1 . . C
H4B1 0.0324 0.9831 0.7800 0.236 Uiso calc R 1 . . H
H4B2 0.1612 1.0145 0.7973 0.236 Uiso calc R 1 . . H
H4B3 0.0955 0.8997 0.8799 0.236 Uiso calc R 1 . . H
O1B 0.3723(3) 0.7061(3) 0.5401(3) 0.0682(10) Uani d . 1 . . O
O2B 0.3514(3) 0.5417(3) 0.6922(2) 0.0662(9) Uani d . 1 . . O
C1C 0.6961(5) 0.6073(5) 0.4904(4) 0.0562(13) Uani d . 1 . . C
C2C 0.8015(5) 0.5998(4) 0.5488(4) 0.0708(15) Uani d . 1 . . C
H2C 0.8086 0.5335 0.6115 0.085 Uiso calc R 1 . . H
C3C 0.8838(4) 0.6781(5) 0.5191(4) 0.0766(15) Uani d . 1 . . C
H3C 0.8752 0.7436 0.4561 0.092 Uiso calc R 1 . . H
C4C 0.9939(5) 0.6759(5) 0.5757(5) 0.120(2) Uani d . 1 . . C
H4C1 0.9865 0.6118 0.6457 0.180 Uiso calc R 1 . . H
H4C2 0.9863 0.7573 0.5982 0.180 Uiso calc R 1 . . H
H4C3 1.0785 0.6571 0.5192 0.180 Uiso calc R 1 . . H
O1C 0.6144(3) 0.5280(3) 0.5318(2) 0.0603(8) Uani d . 1 . . O
O2C 0.6870(3) 0.6894(3) 0.4006(3) 0.0705(9) Uani d . 1 . . O
N1 0.4988(3) 0.8769(4) 0.3090(4) 0.0692(12) Uani d . 1 . . N
N2 0.6365(4) 0.7183(4) 0.1534(4) 0.0655(11) Uani d . 1 . . N
C1 0.4317(4) 0.9548(5) 0.3847(5) 0.0924(18) Uani d . 1 . . C
H1 0.3868 0.9200 0.4613 0.111 Uiso calc R 1 . . H
C2 0.4231(5) 1.0879(5) 0.3577(6) 0.102(2) Uani d . 1 . . C
H2 0.3784 1.1387 0.4161 0.122 Uiso calc R 1 . . H
C3 0.4813(6) 1.1399(5) 0.2450(7) 0.096(2) Uani d D 1 . . C
H3 0.4742 1.2277 0.2235 0.115 Uiso calc PR 0.400(5) . 2 H
C13' 0.4730(7) 1.2818(7) 0.2001(7) 0.105(3) Uani d PD 0.600(5) . 1 C
H13A 0.4247 1.3274 0.2653 0.158 Uiso calc PR 0.600(5) . 1 H
H13B 0.4281 1.3047 0.1381 0.158 Uiso calc PR 0.600(5) . 1 H
H13C 0.5611 1.3030 0.1688 0.158 Uiso calc PR 0.600(5) . 1 H
C4 0.5520(6) 1.0605(5) 0.1612(6) 0.0787(17) Uani d . 1 . . C
C5 0.6180(7) 1.1082(7) 0.0401(7) 0.104(2) Uani d . 1 . . C
H5 0.6129 1.1955 0.0155 0.125 Uiso calc R 1 . . H
C6 0.6860(7) 1.0310(7) -0.0374(6) 0.105(2) Uani d . 1 . . C
H6 0.7277 1.0644 -0.1155 0.126 Uiso calc R 1 . . H
C7 0.6961(6) 0.8964(6) -0.0023(6) 0.0769(16) Uani d . 1 . . C
C8 0.7691(6) 0.8108(7) -0.0805(5) 0.096(2) Uani d D 1 . . C
H8 0.8146 0.8407 -0.1585 0.115 Uiso calc PR 0.600(5) . 1 H
C13" 0.8261(11) 0.8706(10) -0.2070(9) 0.105(3) Uani d PD 0.400(5) . 2 C
H13D 0.9176 0.8767 -0.2187 0.158 Uiso calc PR 0.400(5) . 2 H
H13E 0.7771 0.9540 -0.2221 0.158 Uiso calc PR 0.400(5) . 2 H
H13F 0.8203 0.8193 -0.2613 0.158 Uiso calc PR 0.400(5) . 2 H
C9 0.7731(6) 0.6850(6) -0.0424(5) 0.0949(18) Uani d . 1 . . C
H9 0.8200 0.6272 -0.0939 0.114 Uiso calc R 1 . . H
C10 0.7058(6) 0.6428(5) 0.0754(5) 0.0823(17) Uani d . 1 . . C
H10 0.7101 0.5556 0.1006 0.099 Uiso calc R 1 . . H
C11 0.6322(5) 0.8440(5) 0.1149(5) 0.0661(15) Uani d . 1 . . C
C12 0.5583(5) 0.9288(5) 0.1973(6) 0.0636(15) Uani d . 1 . . C
O1WA 0.1103(7) 0.9507(6) 0.3939(6) 0.164(2) Uani d P 0.608(4) . . O
O1WB 0.5232(11) 0.4287(10) 0.0455(10) 0.164(2) Uani d P 0.392(4) . . O

loop_
_atom_site_aniso_label
_atom_site_aniso_U_11
_atom_site_aniso_U_22
_atom_site_aniso_U_33
_atom_site_aniso_U_12
_atom_site_aniso_U_13
_atom_site_aniso_U_23
Y 0.0661(3) 0.0440(3) 0.0693(3) -0.0121(2) -0.0330(3) 0.0025(2)
C1A 0.085(5) 0.071(5) 0.099(5) -0.045(4) -0.059(5) 0.038(4)
C2A 0.086(5) 0.096(5) 0.131(6) -0.021(4) -0.048(5) 0.034(4)
C3A 0.089(5) 0.152(7) 0.112(5) -0.024(5) -0.039(5) 0.026(4)
C4A 0.108(5) 0.250(9) 0.164(6) -0.053(5) -0.098(5) 0.023(6)
O1A 0.090(3) 0.094(3) 0.092(3) -0.030(2) -0.053(3) -0.002(2)
O2A 0.086(3) 0.070(3) 0.103(3) -0.015(2) -0.051(2) 0.008(2)
C1B 0.062(4) 0.047(4) 0.087(4) -0.006(3) -0.028(4) -0.015(4)
C2B 0.104(5) 0.054(4) 0.101(4) 0.006(3) -0.041(4) -0.007(3)
C3B 0.089(5) 0.097(5) 0.116(5) 0.005(4) -0.038(4) -0.025(4)
C4B 0.113(5) 0.144(6) 0.235(8) 0.035(5) -0.056(5) -0.117(6)
O1B 0.083(3) 0.040(2) 0.079(2) -0.0117(17) -0.026(2) 0.0060(18)
O2B 0.078(2) 0.051(2) 0.069(2) -0.0053(18) -0.0256(19) -0.0053(17)
C1C 0.056(4) 0.053(3) 0.069(4) -0.009(3) -0.024(3) -0.018(3)
C2C 0.076(4) 0.062(4) 0.085(4) -0.027(3) -0.033(3) 0.002(3)
C3C 0.067(4) 0.079(4) 0.094(4) -0.019(3) -0.033(3) -0.011(3)
C4C 0.089(4) 0.151(6) 0.151(5) -0.036(4) -0.056(4) -0.039(4)
O1C 0.063(2) 0.049(2) 0.077(2) -0.0180(16) -0.0316(19) -0.0024(17)
O2C 0.079(2) 0.063(2) 0.077(2) -0.0263(18) -0.041(2) 0.0159(18)
N1 0.070(3) 0.055(3) 0.083(3) -0.010(2) -0.027(3) -0.001(3)
N2 0.074(3) 0.062(3) 0.070(3) -0.022(2) -0.031(3) -0.002(3)
C1 0.093(5) 0.058(4) 0.113(5) -0.005(3) -0.023(4) 0.001(4)
C2 0.111(5) 0.051(4) 0.148(6) -0.011(4) -0.045(5) -0.011(4)
C3 0.093(5) 0.045(4) 0.157(7) -0.026(4) -0.059(5) 0.022(4)
C13' 0.100(6) 0.100(7) 0.124(6) -0.041(5) -0.042(5) 0.007(5)
C4 0.077(4) 0.060(4) 0.109(5) -0.020(3) -0.053(4) 0.014(4)
C5 0.113(6) 0.075(5) 0.132(7) -0.045(4) -0.065(5) 0.044(5)
C6 0.117(6) 0.101(6) 0.112(6) -0.059(5) -0.064(5) 0.043(5)
C7 0.081(5) 0.082(5) 0.080(5) -0.034(4) -0.043(4) 0.014(4)
C8 0.109(5) 0.118(6) 0.075(5) -0.065(5) -0.038(4) 0.024(5)
C13" 0.100(6) 0.100(7) 0.124(6) -0.041(5) -0.042(5) 0.007(5)
C9 0.117(5) 0.105(5) 0.076(5) -0.039(4) -0.030(4) -0.014(4)
C10 0.104(5) 0.083(5) 0.068(4) -0.022(4) -0.036(4) -0.004(4)
C11 0.074(4) 0.069(4) 0.072(4) -0.037(3) -0.044(4) 0.015(4)
C12 0.070(4) 0.051(4) 0.084(4) -0.020(3) -0.049(4) 0.012(4)
O1WA 0.173(6) 0.133(5) 0.182(6) 0.013(4) -0.054(5) -0.048(4)
O1WB 0.173(6) 0.133(5) 0.182(6) 0.013(4) -0.054(5) -0.048(4)

loop_
_atom_type_symbol
_atom_type_description
_atom_type_scat_dispersion_real
_atom_type_scat_dispersion_imag
_atom_type_scat_source
C C 0.0033 0.0016 'International Tables Vol C Tables 4.2.6.8 and 6.1.1.4'
H H 0.0000 0.0000 'International Tables Vol C Tables 4.2.6.8 and 6.1.1.4'
N N 0.0061 0.0033 'International Tables Vol C Tables 4.2.6.8 and 6.1.1.4'
O O 0.0106 0.0060 'International Tables Vol C Tables 4.2.6.8 and 6.1.1.4'
Y Y -2.7962 3.5667 'International Tables Vol C Tables 4.2.6.8 and 6.1.1.4'

loop_
_geom_angle_atom_site_label_1
_geom_angle_atom_site_label_2
_geom_angle_atom_site_label_3
_geom_angle_site_symmetry_1
_geom_angle_site_symmetry_3
_geom_angle
O1C Y O2B 2_666 2_666 77.17(10)
O1C Y O1B 2_666 . 75.55(10)
O2B Y O1B 2_666 . 136.99(9)
O1C Y O2C 2_666 . 126.47(9)
O2B Y O2C 2_666 . 82.57(10)
O1B Y O2C . . 87.62(10)
O1C Y O2A 2_666 . 83.75(10)
O2B Y O2A 2_666 . 130.30(12)
O1B Y O2A . . 78.57(11)
O2C Y O2A . . 142.47(11)
O1C Y O1A 2_666 . 78.74(10)
O2B Y O1A 2_666 . 78.29(11)
O1B Y O1A . . 126.96(12)
O2C Y O1A . . 143.64(11)
O2A Y O1A . . 52.96(12)
O1C Y N2 2_666 . 141.84(12)
O2B Y N2 2_666 . 76.91(13)
O1B Y N2 . . 140.80(13)
O2C Y N2 . . 76.81(11)
O2A Y N2 . . 92.17(11)
O1A Y N2 . . 68.92(12)
O1C Y N1 2_666 . 147.81(12)
O2B Y N1 2_666 . 134.99(13)
O1B Y N1 . . 77.96(13)
O2C Y N1 . . 69.72(9)
O2A Y N1 . . 73.31(10)
O1A Y N1 . . 103.58(11)
N2 Y N1 . . 62.95(15)
O1C Y O1C 2_666 . 74.59(10)
O2B Y O1C 2_666 . 69.57(9)
O1B Y O1C . . 71.48(9)
O2C Y O1C . . 51.91(9)
O2A Y O1C . . 146.46(10)
O1A Y O1C . . 141.84(11)
N2 Y O1C . . 120.63(10)
N1 Y O1C . . 113.57(10)
O1C Y C1A 2_666 . 78.48(12)
O2B Y C1A 2_666 . 103.85(16)
O1B Y C1A . . 102.50(17)
O2C Y C1A . . 154.97(13)
O2A Y C1A . . 26.72(13)
O1A Y C1A . . 26.35(14)
N2 Y C1A . . 81.11(15)
N1 Y C1A . . 89.84(13)
O1C Y C1A . . 153.06(13)
O1C Y C1C 2_666 . 100.98(13)
O2B Y C1C 2_666 . 74.75(11)
O1B Y C1C . . 78.57(12)
O2C Y C1C . . 25.50(10)
O2A Y C1C . . 154.65(13)
O1A Y C1C . . 152.33(13)
N2 Y C1C . . 98.65(13)
N1 Y C1C . . 91.28(12)
O1C Y C1C . . 26.40(10)
C1A Y C1C . . 178.59(18)
O1C Y Y 2_666 2_666 40.02(6)
O2B Y Y 2_666 2_666 68.69(7)
O1B Y Y . 2_666 68.98(7)
O2C Y Y . 2_666 86.46(7)
O2A Y Y . 2_666 119.47(8)
O1A Y Y . 2_666 114.18(8)
N2 Y Y . 2_666 143.38(10)
N1 Y Y . 2_666 139.89(10)
O1C Y Y . 2_666 34.57(7)
C1A Y Y . 2_666 118.49(11)
C1C Y Y . 2_666 60.97(11)
O1A C1A O2A . . 119.9(5)
O1A C1A C2A . . 114.8(6)
O2A C1A C2A . . 125.3(6)
O1A C1A Y . . 60.6(3)
O2A C1A Y . . 59.6(3)
C2A C1A Y . . 172.1(4)
C3A C2A C1A . . 122.8(8)
C3A C2A H2A . . 118.6
C1A C2A H2A . . 118.6
C2A C3A C4A . . 123.7(7)
C2A C3A H3A . . 118.2
C4A C3A H3A . . 118.2
C3A C4A H4A1 . . 109.5
C3A C4A H4A2 . . 109.5
H4A1 C4A H4A2 . . 109.5
C3A C4A H4A3 . . 109.5
H4A1 C4A H4A3 . . 109.5
H4A2 C4A H4A3 . . 109.5
C1A O1A Y . . 93.0(4)
C1A O2A Y . . 93.7(3)
O1B C1B O2B . . 125.4(5)
O1B C1B C2B . . 118.8(5)
O2B C1B C2B . . 115.8(5)
C3B C2B C1B . . 127.0(6)
C3B C2B H2B . . 116.5
C1B C2B H2B . . 116.5
C2B C3B C4B . . 126.9(6)
C2B C3B H3B . . 116.6
C4B C3B H3B . . 116.6
C3B C4B H4B1 . . 109.5
C3B C4B H4B2 . . 109.5
H4B1 C4B H4B2 . . 109.5
C3B C4B H4B3 . . 109.5
H4B1 C4B H4B3 . . 109.5
H4B2 C4B H4B3 . . 109.5
C1B O1B Y . . 137.5(3)
C1B O2B Y . 2_666 137.5(3)
O2C C1C O1C . . 120.2(4)
O2C C1C C2C . . 120.7(4)
O1C C1C C2C . . 119.2(4)
O2C C1C Y . . 55.2(2)
O1C C1C Y . . 64.9(2)
C2C C1C Y . . 175.9(4)
C3C C2C C1C . . 124.4(5)
C3C C2C H2C . . 117.8
C1C C2C H2C . . 117.8
C2C C3C C4C . . 126.9(5)
C2C C3C H3C . . 116.5
C4C C3C H3C . . 116.5
C3C C4C H4C1 . . 109.5
C3C C4C H4C2 . . 109.5
H4C1 C4C H4C2 . . 109.5
C3C C4C H4C3 . . 109.5
H4C1 C4C H4C3 . . 109.5
H4C2 C4C H4C3 . . 109.5
C1C O1C Y . 2_666 165.9(3)
C1C O1C Y . . 88.7(3)
Y O1C Y 2_666 . 105.41(10)
C1C O2C Y . . 99.3(3)
C1 N1 C12 . . 117.2(5)
C1 N1 Y . . 121.9(4)
C12 N1 Y . . 120.7(4)
C10 N2 C11 . . 116.8(5)
C10 N2 Y . . 122.7(4)
C11 N2 Y . . 120.4(4)
N1 C1 C2 . . 124.2(5)
N1 C1 H1 . . 117.9
C2 C1 H1 . . 117.9
C3 C2 C1 . . 118.5(6)
C3 C2 H2 . . 120.8
C1 C2 H2 . . 120.8
C2 C3 C4 . . 119.1(6)
C2 C3 C13' . . 124.6(6)
C4 C3 C13' . . 116.3(6)
C2 C3 H3 . . 120.5
C4 C3 H3 . . 120.5
C13' C3 H3 . . 4.3
C3 C13' H13A . . 109.5
C3 C13' H13B . . 109.5
C3 C13' H13C . . 109.5
C3 C4 C12 . . 118.4(6)
C3 C4 C5 . . 122.5(6)
C12 C4 C5 . . 119.1(6)
C6 C5 C4 . . 121.4(7)
C6 C5 H5 . . 119.3
C4 C5 H5 . . 119.3
C5 C6 C7 . . 120.6(7)
C5 C6 H6 . . 119.7
C7 C6 H6 . . 119.7
C8 C7 C11 . . 116.8(6)
C8 C7 C6 . . 122.6(7)
C11 C7 C6 . . 120.5(6)
C9 C8 C7 . . 119.7(6)
C9 C8 C13" . . 124.9(7)
C7 C8 C13" . . 115.0(6)
C9 C8 H8 . . 120.1
C7 C8 H8 . . 120.1
C13" C8 H8 . . 7.4
C8 C13" H13D . . 109.5
C8 C13" H13E . . 109.5
H13D C13" H13E . . 109.5
C8 C13" H13F . . 109.5
H13D C13" H13F . . 109.5
H13E C13" H13F . . 109.5
C8 C9 C10 . . 118.9(6)
C8 C9 H9 . . 120.5
C10 C9 H9 . . 120.5
N2 C10 C9 . . 124.2(6)
N2 C10 H10 . . 117.9
C9 C10 H10 . . 117.9
N2 C11 C7 . . 123.5(6)
N2 C11 C12 . . 118.3(5)
C7 C11 C12 . . 118.2(6)
N1 C12 C4 . . 122.6(6)
N1 C12 C11 . . 117.2(5)
C4 C12 C11 . . 120.1(6)

loop_
_geom_bond_atom_site_label_1
_geom_bond_atom_site_label_2
_geom_bond_site_symmetry_2
_geom_bond_distance
_geom_bond_publ_flag
Y O1C 2_666 2.296(3) y
Y O2B 2_666 2.307(3) y
Y O1B . 2.309(3) y
Y O2C . 2.390(3) y
Y O2A . 2.423(3) y
Y O1A . 2.446(3) y
Y N2 . 2.561(4) y
Y N1 . 2.572(4) y
Y O1C . 2.602(3) y
Y C1A . 2.803(6) ?
Y C1C . 2.872(5) ?
Y Y 2_666 3.9009(10) y
C1A O1A . 1.246(6) ?
C1A O2A . 1.263(6) ?
C1A C2A . 1.517(7) ?
C2A C3A . 1.159(6) ?
C2A H2A . 0.9300 ?
C3A C4A . 1.583(6) ?
C3A H3A . 0.9300 ?
C4A H4A1 . 0.9600 ?
C4A H4A2 . 0.9600 ?
C4A H4A3 . 0.9600 ?
C1B O1B . 1.262(5) ?
C1B O2B . 1.274(5) ?
C1B C2B . 1.487(6) ?
C2B C3B . 1.242(5) ?
C2B H2B . 0.9300 ?
C3B C4B . 1.545(6) ?
C3B H3B . 0.9300 ?
C4B H4B1 . 0.9600 ?
C4B H4B2 . 0.9600 ?
C4B H4B3 . 0.9600 ?
O2B Y 2_666 2.307(3) ?
C1C O2C . 1.253(5) ?
C1C O1C . 1.277(5) ?
C1C C2C . 1.471(5) ?
C2C C3C . 1.278(5) ?
C2C H2C . 0.9300 ?
C3C C4C . 1.516(5) ?
C3C H3C . 0.9300 ?
C4C H4C1 . 0.9600 ?
C4C H4C2 . 0.9600 ?
C4C H4C3 . 0.9600 ?
O1C Y 2_666 2.296(3) ?
N1 C1 . 1.310(5) ?
N1 C12 . 1.342(5) ?
N2 C10 . 1.315(5) ?
N2 C11 . 1.346(5) ?
C1 C2 . 1.408(6) ?
C1 H1 . 0.9300 ?
C2 C3 . 1.348(6) ?
C2 H2 . 0.9300 ?
C3 C4 . 1.393(6) ?
C3 C13' . 1.520(8) ?
C3 H3 . 0.9300 ?
C13' H13A . 0.9600 ?
C13' H13B . 0.9600 ?
C13' H13C . 0.9600 ?
C4 C12 . 1.402(6) ?
C4 C5 . 1.434(6) ?
C5 C6 . 1.321(7) ?
C5 H5 . 0.9300 ?
C6 C7 . 1.429(6) ?
C6 H6 . 0.9300 ?
C7 C8 . 1.399(6) ?
C7 C11 . 1.406(6) ?
C8 C9 . 1.347(6) ?
C8 C13" . 1.499(9) ?
C8 H8 . 0.9300 ?
C13" H13D . 0.9600 ?
C13" H13E . 0.9600 ?
C13" H13F . 0.9600 ?
C9 C10 . 1.392(6) ?
C9 H9 . 0.9300 ?
C10 H10 . 0.9300 ?
C11 C12 . 1.427(6) ?
O1WB O1WB 2_665 1.766(19) ?
